data_4318314
loop_
_publ_author_name
'Srinivas R. Korupoju'
'Nagarathinam Mangayarkarasi'
'Panthapally S. Zacharias'
'Jun Mizuthani'
'Hiroshi Nishihara'

_publ_section_title
;
 Synthesis, Structure, and DNA Cleavage Activity of New Trinuclear Zn3 and
 Zn2Cu Complexes of a Chiral Macrocycle: Structural Correlation with the
 Active Center of P1 Nuclease
;
_journal_name_full 'Inorganic Chemistry'
_journal_page_first 4099
_journal_page_last 4101
_journal_paper_doi 10.1021/ic0201102
_journal_volume 41
_journal_year 2002
_chemical_formula_moiety 'C50 H65 Cl11 N6 O14 Zn3'
_chemical_formula_sum 'C50 H65 Cl11 N6 O14 Zn3'
_chemical_formula_weight 1560.22
_space_group_IT_number 19
_symmetry_cell_setting orthorhombic
_symmetry_Int_Tables_number 19
_symmetry_space_group_name_Hall 'P 2ac 2ab'
_symmetry_space_group_name_H-M 'P 21 21 21'
_cell_angle_alpha 90
_cell_angle_beta 90
_cell_angle_gamma 90
_cell_formula_units_Z 4
_cell_length_a 9.9732(5)
_cell_length_b 17.1315(2)
_cell_length_c 37.4953(5)
_cell_measurement_reflns_used 14343
_cell_measurement_temperature 293.1
_cell_measurement_theta_max 12.5
_cell_measurement_theta_min 1.6
_cell_volume 6406.3(3)
_computing_cell_refinement CrystalClear
_computing_data_collection CrystalClear
_computing_data_reduction CrystalStructure
_computing_molecular_graphics ORTEP
_computing_publication_material 'CrystalStructure Ver. 2.00'
_computing_structure_refinement CRYSTALS
_computing_structure_solution SIR97
_diffrn_detector_area_resol_mean 7.32
_diffrn_measured_fraction_theta_full 0.9961
_diffrn_measured_fraction_theta_max 0.9961
_diffrn_measurement_device_type 'Rigaku Mercury'
_diffrn_measurement_method \w
_diffrn_radiation_type 'Mo K\a'
_diffrn_radiation_wavelength 0.7107
_diffrn_reflns_av_R_equivalents 0.046
_diffrn_reflns_limit_h_max 11
_diffrn_reflns_limit_h_min -11
_diffrn_reflns_limit_k_max 20
_diffrn_reflns_limit_k_min -16
_diffrn_reflns_limit_l_max 38
_diffrn_reflns_limit_l_min -44
_diffrn_reflns_number 33336
_diffrn_reflns_theta_full 25.02
_diffrn_reflns_theta_max 25.02
_exptl_absorpt_coefficient_mu 1.401
_exptl_absorpt_correction_T_max 0.657
_exptl_absorpt_correction_T_min 0.473
_exptl_absorpt_correction_type empirical
_exptl_crystal_colour colorless
_exptl_crystal_density_diffrn 1.154
_exptl_crystal_density_method 'not measured'
_exptl_crystal_description stick
_exptl_crystal_size_max 0.50
_exptl_crystal_size_mid 0.30
_exptl_crystal_size_min 0.30
_refine_diff_density_max 1.27
_refine_diff_density_min -0.83
_refine_ls_extinction_method none
_refine_ls_goodness_of_fit_ref 1.577
_refine_ls_hydrogen_treatment noref
_refine_ls_number_parameters 747
_refine_ls_number_reflns 6275
_refine_ls_R_factor_gt 0.0590
_refine_ls_shift/su_max 0.0030
_refine_ls_structure_factor_coef Fsqd
_refine_ls_weighting_details 'w = 1/\s^2^(Fo^2^)'
_refine_ls_weighting_scheme sigma
_refine_ls_wR_factor_ref 0.1600
_reflns_number_gt 5437
_reflns_number_total 6270
_reflns_threshold_expression F^2^>2.0\s(F^2^)
_cod_data_source_file ic0201102_1.cif
_cod_data_source_block '__1'
_cod_original_cell_volume 6406.3(2)
_cod_original_sg_symbol_H-M 'P 21 21 21 '
_cod_database_code 4318314

loop_
_symmetry_equiv_pos_as_xyz
x,y,z
x+1/2,-y+1/2,-z
-x,y+1/2,-z+1/2
-x+1/2,-y,z+1/2

loop_
_atom_site_label
_atom_site_type_symbol
_atom_site_fract_x
_atom_site_fract_y
_atom_site_fract_z
_atom_site_U_iso_or_equiv
_atom_site_adp_type
_atom_site_occupancy
_atom_site_symmetry_multiplicity
_atom_site_calc_flag
_atom_site_refinement_flags
_atom_site_disorder_assembly
_atom_site_disorder_group
Zn1 Zn 0.80634(10) 0.10518(6) 0.68751(3) 0.0245(3) Uani 1.00 1 d . . .
Zn2 Zn 0.56148(11) 0.12391(6) 0.62704(3) 0.0248(3) Uani 1.00 1 d . . .
Zn3 Zn 0.76127(12) -0.04789(6) 0.63555(3) 0.0361(3) Uani 1.00 1 d . . .
Cl1 Cl 0.5441(3) 0.1718(2) 0.78934(7) 0.0399(7) Uani 1.00 1 d . . .
Cl2 Cl 0.9736(3) 0.0676(2) 0.56076(7) 0.0376(7) Uani 1.00 1 d . . .
Cl3 Cl 1.3376(4) 0.2078(2) 0.43641(7) 0.0512(8) Uani 1.00 1 d . . .
Cl4 Cl 1.1533(4) 0.0922(2) 0.46314(9) 0.0659(10) Uani 1.00 1 d . . .
Cl5 Cl 1.4023(3) 0.0440(2) 0.43066(9) 0.0591(9) Uani 1.00 1 d . . .
Cl6 Cl 0.7435(5) 0.1580(3) 0.88540(13) 0.095(2) Uani 1.00 1 d . . .
Cl7 Cl 0.5735(4) 0.0218(2) 0.89539(10) 0.0708(11) Uani 1.00 1 d . . .
Cl8 Cl 0.8309(6) 0.0074(3) 0.8625(2) 0.121(2) Uani 1.00 1 d . . .
Cl9 Cl 0.6114(4) 0.1591(3) 0.9812(1) 0.094(2) Uani 1.00 1 d . . .
Cl10 Cl 0.8041(5) 0.0340(2) 0.97085(11) 0.0802(12) Uani 1.00 1 d . . .
Cl11 Cl 0.8814(5) 0.1753(2) 1.00543(12) 0.087(1) Uani 1.00 1 d . . .
O1 O 0.8682(7) 0.0007(3) 0.6715(2) 0.028(2) Uani 1.00 1 d . . .
O2 O 0.7034(6) 0.1736(3) 0.6552(2) 0.023(2) Uani 1.00 1 d . . .
O3 O 0.6289(6) 0.0142(3) 0.6124(2) 0.024(2) Uani 1.00 1 d . . .
O4 O 0.6252(7) 0.0412(4) 0.6977(2) 0.041(2) Uani 1.00 1 d . . .
O5 O 0.4453(7) 0.0708(4) 0.6654(2) 0.034(2) Uani 1.00 1 d . . .
O6 O 0.6875(7) 0.1629(5) 0.7956(2) 0.055(3) Uani 1.00 1 d . . .
O7 O 0.4762(9) 0.1049(5) 0.8035(2) 0.064(3) Uani 1.00 1 d . . .
O8 O 0.5191(11) 0.1779(5) 0.7525(2) 0.064(3) Uani 1.00 1 d . . .
O9 O 0.4965(9) 0.2400(5) 0.8062(2) 0.055(3) Uani 1.00 1 d . . .
O10 O 0.9040(10) 0.0856(7) 0.5935(3) 0.091(4) Uani 1.00 1 d . . .
O11 O 1.1152(8) 0.0685(6) 0.5676(2) 0.064(3) Uani 1.00 1 d . . .
O12 O 0.9295(11) -0.0088(5) 0.5508(2) 0.065(3) Uani 1.00 1 d . . .
O13 O 0.9384(13) 0.1208(6) 0.5348(4) 0.111(5) Uani 1.00 1 d . . .
O14 O 1.1956(7) 0.0988(4) 0.6397(2) 0.039(2) Uani 1.00 1 d . . .
N1 N 0.8689(7) 0.0976(4) 0.7392(2) 0.022(2) Uani 1.00 1 d . . .
N2 N 0.9817(7) 0.1739(4) 0.6809(2) 0.024(2) Uani 1.00 1 d . . .
N3 N 0.4243(7) 0.2180(4) 0.6325(2) 0.024(2) Uani 1.00 1 d . . .
N4 N 0.5525(8) 0.1555(4) 0.5724(2) 0.023(2) Uani 1.00 1 d . . .
N5 N 0.6539(8) -0.1514(4) 0.6396(2) 0.026(2) Uani 1.00 1 d . . .
N6 N 0.9096(8) -0.1150(4) 0.6143(2) 0.030(2) Uani 1.00 1 d . . .
C1 C 0.9596(9) -0.0431(5) 0.6897(2) 0.024(2) Uani 1.00 1 d . . .
C2 C 1.0440(9) -0.0939(5) 0.6708(2) 0.021(2) Uani 1.00 1 d . . .
C3 C 1.1415(10) -0.1364(5) 0.6897(3) 0.032(3) Uani 1.00 1 d . . .
C4 C 1.1567(10) -0.1284(5) 0.7267(3) 0.033(3) Uani 1.00 1 d . . .
C5 C 1.0695(10) -0.0773(5) 0.7448(2) 0.029(2) Uani 1.00 1 d . . .
C6 C 0.9686(9) -0.0355(5) 0.7274(2) 0.024(2) Uani 1.00 1 d . . .
C7 C 1.2665(10) -0.1715(6) 0.7470(3) 0.034(3) Uani 1.00 1 d . . .
C8 C 0.8715(10) 0.0109(5) 0.7492(2) 0.027(2) Uani 1.00 1 d . . .
C9 C 1.0047(10) 0.1358(5) 0.7432(2) 0.026(2) Uani 1.00 1 d . . .
C10 C 1.0331(10) 0.1624(6) 0.7814(2) 0.031(3) Uani 1.00 1 d . . .
C11 C 1.1759(11) 0.1971(6) 0.7827(3) 0.040(3) Uani 1.00 1 d . . .
C12 C 1.1932(12) 0.2657(6) 0.7573(3) 0.040(3) Uani 1.00 1 d . . .
C13 C 1.1596(10) 0.2373(6) 0.7189(3) 0.033(3) Uani 1.00 1 d . . .
C14 C 1.0172(10) 0.2052(5) 0.7166(2) 0.028(2) Uani 1.00 1 d . . .
C15 C 0.9688(9) 0.2342(5) 0.6521(3) 0.027(2) Uani 1.00 1 d . . .
C16 C 0.7171(9) 0.2542(5) 0.6567(2) 0.019(2) Uani 1.00 1 d . . .
C17 C 0.8460(9) 0.2853(5) 0.6569(2) 0.025(2) Uani 1.00 1 d . . .
C18 C 0.8615(10) 0.3668(5) 0.6592(2) 0.025(2) Uani 1.00 1 d . . .
C19 C 0.7534(10) 0.4156(5) 0.6609(2) 0.027(2) Uani 1.00 1 d . . .
C20 C 0.6254(10) 0.3845(5) 0.6606(2) 0.026(2) Uani 1.00 1 d . . .
C21 C 0.6069(9) 0.3016(5) 0.6592(2) 0.023(2) Uani 1.00 1 d . . .
C22 C 0.7708(12) 0.5041(6) 0.6643(3) 0.043(3) Uani 1.00 1 d . . .
C23 C 0.4657(10) 0.2699(5) 0.6623(2) 0.026(2) Uani 1.00 1 d . . .
C24 C 0.4063(10) 0.2582(5) 0.5971(2) 0.028(3) Uani 1.00 1 d . . .
C25 C 0.2720(10) 0.3006(6) 0.5946(2) 0.033(3) Uani 1.00 1 d . . .
C26 C 0.2549(12) 0.3378(6) 0.5569(3) 0.040(3) Uani 1.00 1 d . . .
C27 C 0.2624(11) 0.2730(6) 0.5284(2) 0.038(3) Uani 1.00 1 d . . .
C28 C 0.3990(12) 0.2314(6) 0.5299(3) 0.039(3) Uani 1.00 1 d . . .
C29 C 0.4163(9) 0.1938(5) 0.5679(2) 0.022(2) Uani 1.00 1 d . . .
C30 C 0.5785(10) 0.0881(5) 0.5480(2) 0.027(2) Uani 1.00 1 d . . .
C31 C 0.5355(9) -0.0214(5) 0.5915(2) 0.025(2) Uani 1.00 1 d . . .
C32 C 0.5002(9) 0.0176(5) 0.5585(2) 0.025(2) Uani 1.00 1 d . . .
C33 C 0.4005(10) -0.0154(6) 0.5374(2) 0.031(3) Uani 1.00 1 d . . .
C34 C 0.3362(10) -0.0852(5) 0.5462(3) 0.034(3) Uani 1.00 1 d . . .
C35 C 0.3738(9) -0.1232(5) 0.5774(2) 0.028(2) Uani 1.00 1 d . . .
C36 C 0.4753(9) -0.0921(5) 0.6005(2) 0.025(2) Uani 1.00 1 d . . .
C37 C 0.231(1) -0.1167(8) 0.5219(3) 0.057(3) Uiso 1.00 1 d . . .
C38 C 0.5033(11) -0.1340(5) 0.6354(3) 0.034(3) Uani 1.00 1 d . . .
C39 C 0.7133(10) -0.2009(5) 0.6118(2) 0.025(2) Uani 1.00 1 d . . .
C40 C 0.6644(10) -0.2852(5) 0.6126(3) 0.033(3) Uani 1.00 1 d . . .
C41 C 0.7320(11) -0.3351(6) 0.5826(3) 0.036(3) Uani 1.00 1 d . . .
C42 C 0.8856(12) -0.3324(6) 0.5884(3) 0.041(3) Uani 1.00 1 d . . .
C43 C 0.9342(11) -0.2459(6) 0.5867(3) 0.035(3) Uani 1.00 1 d . . .
C44 C 0.8655(10) -0.1977(5) 0.6151(2) 0.026(2) Uani 1.00 1 d . . .
C45 C 1.0446(10) -0.0972(5) 0.6303(2) 0.031(2) Uani 1.00 1 d . . .
C46 C 0.4987(10) 0.0428(6) 0.6932(3) 0.037(3) Uani 1.00 1 d . . .
C47 C 0.405(1) 0.0114(8) 0.7219(3) 0.060(4) Uani 1.00 1 d . . .
C48 C 1.2708(12) 0.1124(7) 0.4299(3) 0.045(3) Uani 1.00 1 d . . .
C49 C 0.693(2) 0.0689(8) 0.8655(4) 0.062(3) Uiso 1.00 1 d . . .
C50 C 0.756(2) 0.1101(7) 0.9993(3) 0.054(4) Uani 1.00 1 d . . .

loop_
_atom_site_aniso_label
_atom_site_aniso_U_11
_atom_site_aniso_U_22
_atom_site_aniso_U_33
_atom_site_aniso_U_12
_atom_site_aniso_U_13
_atom_site_aniso_U_23
Zn1 0.0248(5) 0.0228(5) 0.0259(5) 0.0021(4) -0.0056(4) -0.0005(4)
Zn2 0.0243(5) 0.0218(5) 0.0281(5) -0.0001(4) -0.0076(4) 0.0005(4)
Zn3 0.0359(7) 0.0240(5) 0.0483(7) 0.0067(5) -0.0222(6) -0.0072(5)
Cl1 0.033(1) 0.049(2) 0.0379(13) -0.0019(12) 0.0037(11) 0.0019(12)
Cl2 0.0316(13) 0.039(1) 0.042(1) -0.0022(11) -0.0008(11) 0.0025(11)
Cl3 0.071(2) 0.046(2) 0.0366(13) 0.014(2) -0.003(1) 0.0000(12)
Cl4 0.052(2) 0.081(2) 0.065(2) 0.008(2) 0.006(2) 0.012(2)
Cl5 0.052(2) 0.049(2) 0.076(2) 0.017(2) -0.005(2) -0.006(2)
Cl6 0.096(3) 0.081(3) 0.108(3) -0.020(3) -0.017(3) -0.003(2)
Cl7 0.050(2) 0.083(2) 0.079(2) -0.015(2) -0.008(2) -0.005(2)
Cl8 0.099(4) 0.103(3) 0.161(5) 0.046(3) 0.054(4) 0.035(4)
Cl9 0.049(2) 0.104(3) 0.129(4) 0.013(2) 0.009(2) -0.024(3)
Cl10 0.095(3) 0.059(2) 0.087(3) 0.022(2) -0.019(2) -0.024(2)
Cl11 0.093(3) 0.060(2) 0.107(3) 0.015(2) -0.032(3) -0.010(2)
O1 0.028(4) 0.025(3) 0.031(3) 0.009(3) -0.014(3) -0.003(3)
O2 0.023(3) 0.022(3) 0.025(3) -0.001(3) -0.007(3) 0.005(2)
O3 0.019(3) 0.020(3) 0.034(3) -0.004(3) -0.009(3) -0.004(3)
O4 0.033(4) 0.048(4) 0.044(4) -0.005(4) -0.004(3) 0.013(4)
O5 0.025(4) 0.039(4) 0.038(4) -0.003(3) -0.005(3) 0.009(3)
O6 0.025(4) 0.080(6) 0.061(5) 0.009(4) 0.011(4) -0.001(5)
O7 0.048(5) 0.067(6) 0.077(6) -0.018(5) 0.000(4) 0.032(5)
O8 0.085(7) 0.069(6) 0.038(4) -0.015(6) 0.001(4) -0.008(4)
O9 0.046(5) 0.068(5) 0.051(5) 0.012(4) 0.014(4) -0.022(4)
O10 0.051(6) 0.139(10) 0.083(7) -0.027(7) 0.015(5) -0.070(7)
O11 0.031(4) 0.093(7) 0.067(6) -0.001(5) -0.007(4) -0.011(5)
O12 0.092(8) 0.044(5) 0.058(5) -0.020(5) -0.015(5) 0.009(4)
O13 0.091(8) 0.081(7) 0.162(11) -0.012(7) -0.023(8) 0.086(8)
O14 0.027(4) 0.038(4) 0.051(4) 0.001(3) 0.010(3) -0.003(3)
N1 0.015(4) 0.033(4) 0.019(3) -0.002(3) -0.005(3) -0.001(3)
N2 0.022(4) 0.025(4) 0.024(4) 0.004(3) -0.005(3) 0.003(3)
N3 0.021(4) 0.026(4) 0.024(4) -0.004(3) -0.006(3) 0.003(3)
N4 0.024(4) 0.022(4) 0.022(4) 0.003(3) -0.007(3) -0.000(3)
N5 0.029(4) 0.024(4) 0.025(4) 0.006(3) -0.003(3) -0.003(3)
N6 0.033(5) 0.019(4) 0.037(4) -0.001(4) -0.019(4) -0.005(3)
C1 0.026(5) 0.020(4) 0.027(4) -0.005(4) -0.000(4) 0.004(4)
C2 0.019(4) 0.020(4) 0.024(4) -0.003(4) -0.004(4) -0.002(3)
C3 0.027(5) 0.025(5) 0.045(6) -0.003(4) -0.002(4) -0.002(4)
C4 0.028(5) 0.027(5) 0.043(5) 0.001(4) -0.014(4) 0.007(4)
C5 0.027(5) 0.025(4) 0.035(5) -0.001(4) -0.003(4) 0.007(4)
C6 0.022(5) 0.019(4) 0.030(5) -0.002(4) -0.002(4) 0.004(4)
C7 0.025(5) 0.034(5) 0.043(5) 0.010(4) -0.013(4) -0.000(4)
C8 0.032(5) 0.024(4) 0.026(5) 0.002(4) -0.000(4) 0.006(4)
C9 0.024(5) 0.027(5) 0.027(5) -0.005(4) -0.004(4) 0.003(4)
C10 0.039(6) 0.036(5) 0.018(4) -0.003(5) -0.009(4) -0.011(4)
C11 0.033(6) 0.045(6) 0.042(6) 0.001(5) -0.017(5) -0.010(5)
C12 0.045(6) 0.030(5) 0.045(6) -0.002(5) -0.015(5) -0.000(4)
C13 0.029(5) 0.037(5) 0.032(5) -0.010(5) -0.014(4) 0.011(4)
C14 0.037(6) 0.026(5) 0.020(4) 0.001(4) -0.010(4) 0.003(4)
C15 0.019(5) 0.028(5) 0.034(5) 0.002(4) 0.007(4) 0.008(4)
C16 0.022(5) 0.019(4) 0.015(4) -0.002(4) -0.005(3) -0.003(3)
C17 0.028(5) 0.024(4) 0.022(5) -0.002(4) 0.000(4) -0.004(4)
C18 0.032(5) 0.024(4) 0.019(4) -0.004(4) -0.008(4) 0.003(4)
C19 0.040(6) 0.021(4) 0.018(4) -0.006(4) 0.001(4) 0.002(3)
C20 0.032(5) 0.032(5) 0.013(4) 0.001(4) -0.007(4) -0.003(4)
C21 0.024(5) 0.021(4) 0.025(5) -0.002(4) -0.002(4) -0.001(4)
C22 0.046(7) 0.024(5) 0.059(7) -0.005(5) -0.008(6) -0.007(5)
C23 0.029(5) 0.024(5) 0.026(5) 0.000(4) 0.001(4) 0.001(4)
C24 0.039(6) 0.027(5) 0.020(4) 0.005(4) 0.003(4) 0.002(4)
C25 0.027(5) 0.050(6) 0.021(4) 0.012(5) -0.003(4) 0.008(4)
C26 0.041(6) 0.039(6) 0.039(6) 0.018(5) -0.012(5) -0.006(5)
C27 0.044(6) 0.046(6) 0.024(5) 0.017(5) -0.007(5) 0.011(4)
C28 0.048(7) 0.041(6) 0.028(5) 0.009(5) -0.015(5) 0.009(4)
C29 0.022(5) 0.029(5) 0.017(4) 0.006(4) -0.004(4) -0.001(4)
C30 0.032(5) 0.020(4) 0.028(5) -0.003(4) 0.001(4) 0.000(4)
C31 0.021(5) 0.027(5) 0.026(4) 0.005(4) -0.009(4) -0.006(4)
C32 0.022(5) 0.023(5) 0.030(5) -0.003(4) -0.001(4) 0.001(4)
C33 0.028(5) 0.037(5) 0.027(5) 0.012(4) -0.006(4) -0.001(4)
C34 0.025(5) 0.030(5) 0.047(6) 0.006(4) -0.008(5) -0.024(5)
C35 0.020(5) 0.030(5) 0.033(5) 0.001(4) 0.002(4) -0.002(4)
C36 0.025(5) 0.017(4) 0.034(5) -0.002(4) -0.005(4) -0.005(4)
C38 0.044(6) 0.025(5) 0.034(5) 0.003(4) -0.003(5) 0.009(4)
C39 0.035(5) 0.026(4) 0.013(4) 0.004(4) -0.002(4) 0.001(4)
C40 0.029(5) 0.017(4) 0.052(6) -0.001(4) -0.000(5) -0.007(4)
C41 0.036(6) 0.030(5) 0.043(6) 0.001(5) 0.003(5) -0.003(5)
C42 0.039(6) 0.027(5) 0.057(7) -0.006(5) 0.005(5) -0.004(5)
C43 0.034(6) 0.029(5) 0.042(5) 0.002(5) 0.005(5) -0.008(4)
C44 0.028(5) 0.029(5) 0.021(4) -0.009(4) -0.003(4) 0.002(4)
C45 0.032(5) 0.030(5) 0.032(5) -0.005(4) -0.007(4) -0.001(4)
C46 0.018(5) 0.027(5) 0.067(8) -0.006(4) 0.000(5) -0.007(5)
C47 0.059(9) 0.061(8) 0.059(7) -0.025(7) 0.004(7) 0.023(6)
C48 0.051(7) 0.051(7) 0.032(5) 0.021(6) -0.002(5) 0.004(5)
C50 0.075(9) 0.050(7) 0.039(6) 0.008(7) 0.012(6) 0.006(5)

loop_
_atom_type_symbol
_atom_type_description
_atom_type_scat_dispersion_real
_atom_type_scat_dispersion_imag
_atom_type_scat_source
Zn Zn 0.231 1.608
;
International Tables for Crystallography
(1992, Vol. C, Tables 4.2.6.8 and 6.1.1.4)
;
N N 0.011 0.006
;
International Tables for Crystallography
(1992, Vol. C, Tables 4.2.6.8 and 6.1.1.4)
;
O O 0.017 0.010
;
International Tables for Crystallography
(1992, Vol. C, Tables 4.2.6.8 and 6.1.1.4)
;
C C 0.006 0.003
;
International Tables for Crystallography
(1992, Vol. C, Tables 4.2.6.8 and 6.1.1.4)
;
Cl Cl 0.174 0.200
;
International Tables for Crystallography
(1992, Vol. C, Tables 4.2.6.8 and 6.1.1.4)
;

loop_
_geom_angle_atom_site_label_1
_geom_angle_site_symmetry_1
_geom_angle_atom_site_label_2
_geom_angle_site_symmetry_2
_geom_angle_atom_site_label_3
_geom_angle_site_symmetry_3
_geom_angle
_geom_angle_publ_flag
O1 . Zn1 . O2 . 120.8(2) yes
O1 . Zn1 . O4 . 81.7(3) yes
O2 . Zn1 . O4 . 88.5(3) yes
O1 . Zn1 . N1 . 97.8(3) yes
O2 . Zn1 . N1 . 141.2(3) yes
O4 . Zn1 . N1 . 93.2(3) yes
O1 . Zn1 . N2 . 102.0(3) yes
O2 . Zn1 . N2 . 91.6(3) yes
O4 . Zn1 . N2 . 175.6(3) yes
N1 . Zn1 . N2 . 84.0(3) yes
O2 . Zn2 . O3 . 107.6(2) yes
O2 . Zn2 . O5 . 102.8(3) yes
O3 . Zn2 . O5 . 88.1(3) yes
O2 . Zn2 . N3 . 94.8(3) yes
O3 . Zn2 . N3 . 157.5(3) yes
O5 . Zn2 . N3 . 84.6(3) yes
O2 . Zn2 . N4 . 116.2(3) yes
O3 . Zn2 . N4 . 89.4(3) yes
O5 . Zn2 . N4 . 139.8(3) yes
N3 . Zn2 . N4 . 82.7(3) yes
O1 . Zn3 . O3 . 117.7(2) yes
O1 . Zn3 . N5 . 127.5(3) yes
O3 . Zn3 . N5 . 98.8(3) yes
O1 . Zn3 . N6 . 96.7(3) yes
O3 . Zn3 . N6 . 129.8(3) yes
N5 . Zn3 . N6 . 85.5(3) yes
O6 . Cl1 . O7 . 108.7(6) yes
O6 . Cl1 . O8 . 110.0(6) yes
O7 . Cl1 . O8 . 109.8(6) yes
O6 . Cl1 . O9 . 110.1(5) yes
O7 . Cl1 . O9 . 109.7(5) yes
O8 . Cl1 . O9 . 108.5(5) yes
O10 . Cl2 . O11 . 108.6(6) yes
O10 . Cl2 . O12 . 105.6(6) yes
O11 . Cl2 . O12 . 111.0(6) yes
O10 . Cl2 . O13 . 109.7(8) yes
O11 . Cl2 . O13 . 111.7(7) yes
O12 . Cl2 . O13 . 110.0(7) yes
Zn1 . O1 . Zn3 . 115.7(3) yes
Zn1 . O1 . C1 . 123.5(5) yes
Zn3 . O1 . C1 . 119.1(5) yes
Zn1 . O2 . Zn2 . 116.6(3) yes
Zn1 . O2 . C16 . 121.0(5) yes
Zn2 . O2 . C16 . 121.6(5) yes
Zn2 . O3 . Zn3 . 127.7(3) yes
Zn2 . O3 . C31 . 109.7(5) yes
Zn3 . O3 . C31 . 119.1(5) yes
Zn1 . O4 . C46 . 143.2(7) yes
Zn2 . O5 . C46 . 120.4(6) yes
Zn1 . N1 . C8 . 107.3(5) yes
Zn1 . N1 . C9 . 109.9(5) yes
C8 . N1 . C9 . 112.4(7) yes
Zn1 . N2 . C14 . 106.9(5) yes
Zn1 . N2 . C15 . 113.3(5) yes
C14 . N2 . C15 . 114.9(7) yes
Zn2 . N3 . C23 . 110.3(5) yes
Zn2 . N3 . C24 . 109.7(5) yes
C23 . N3 . C24 . 115.0(7) yes
Zn2 . N4 . C29 . 104.8(5) yes
Zn2 . N4 . C30 . 112.8(5) yes
C29 . N4 . C30 . 114.9(7) yes
Zn3 . N5 . C38 . 109.3(5) yes
Zn3 . N5 . C39 . 103.5(6) yes
C38 . N5 . C39 . 115.7(7) yes
Zn3 . N6 . C44 . 108.4(6) yes
Zn3 . N6 . C45 . 112.3(5) yes
C44 . N6 . C45 . 116.7(7) yes
O1 . C1 . C2 . 119.3(7) yes
O1 . C1 . C6 . 119.3(8) yes
C2 . C1 . C6 . 121.4(8) yes
C1 . C2 . C3 . 118.6(8) yes
C1 . C2 . C45 . 122.1(8) yes
C3 . C2 . C45 . 118.9(8) yes
C2 . C3 . C4 . 121.6(9) yes
C3 . C4 . C5 . 118.1(8) yes
C3 . C4 . C7 . 121.6(9) yes
C5 . C4 . C7 . 120.3(8) yes
C4 . C5 . C6 . 122.6(8) yes
C1 . C6 . C5 . 117.6(8) yes
C1 . C6 . C8 . 123.4(8) yes
C5 . C6 . C8 . 119.0(8) yes
N1 . C8 . C6 . 113.1(7) yes
N1 . C9 . C10 . 112.8(7) yes
N1 . C9 . C14 . 109.8(7) yes
C10 . C9 . C14 . 111.0(7) yes
C9 . C10 . C11 . 108.4(8) yes
C10 . C11 . C12 . 112.5(9) yes
C11 . C12 . C13 . 108.2(8) yes
C12 . C13 . C14 . 111.5(8) yes
N2 . C14 . C9 . 106.5(7) yes
N2 . C14 . C13 . 113.8(8) yes
C9 . C14 . C13 . 108.3(7) yes
N2 . C15 . C17 . 112.5(7) yes
O2 . C16 . C17 . 118.1(8) yes
O2 . C16 . C21 . 120.8(8) yes
C17 . C16 . C21 . 121.0(7) yes
C15 . C17 . C16 . 121.7(8) yes
C15 . C17 . C18 . 119.5(8) yes
C16 . C17 . C18 . 118.7(8) yes
C17 . C18 . C19 . 121.6(9) yes
C18 . C19 . C20 . 119.5(8) yes
C18 . C19 . C22 . 121.4(9) yes
C20 . C19 . C22 . 119.1(9) yes
C19 . C20 . C21 . 120.1(8) yes
C16 . C21 . C20 . 119.1(8) yes
C16 . C21 . C23 . 122.7(7) yes
C20 . C21 . C23 . 118.2(8) yes
N3 . C23 . C21 . 114.5(7) yes
N3 . C24 . C25 . 112.0(7) yes
N3 . C24 . C29 . 106.8(7) yes
C25 . C24 . C29 . 110.6(8) yes
C24 . C25 . C26 . 110.2(8) yes
C25 . C26 . C27 . 109.2(8) yes
C26 . C27 . C28 . 110.6(8) yes
C27 . C28 . C29 . 108.6(8) yes
N4 . C29 . C24 . 106.6(7) yes
N4 . C29 . C28 . 112.1(7) yes
C24 . C29 . C28 . 109.8(7) yes
N4 . C30 . C32 . 111.9(7) yes
O3 . C31 . C32 . 116.8(8) yes
O3 . C31 . C36 . 123.0(8) yes
C32 . C31 . C36 . 120.3(8) yes
C30 . C32 . C31 . 118.2(8) yes
C30 . C32 . C33 . 123.5(8) yes
C31 . C32 . C33 . 118.2(8) yes
C32 . C33 . C34 . 122.8(8) yes
C33 . C34 . C35 . 118.4(8) yes
C33 . C34 . C37 . 119.2(10) yes
C35 . C34 . C37 . 122.4(9) yes
C34 . C35 . C36 . 121.6(9) yes
C31 . C36 . C35 . 118.7(8) yes
C31 . C36 . C38 . 122.8(8) yes
C35 . C36 . C38 . 118.3(8) yes
N5 . C38 . C36 . 111.0(8) yes
N5 . C39 . C40 . 113.9(8) yes
N5 . C39 . C44 . 108.8(7) yes
C40 . C39 . C44 . 110.6(8) yes
C39 . C40 . C41 . 111.5(8) yes
C40 . C41 . C42 . 108.1(9) yes
C41 . C42 . C43 . 109.3(9) yes
C42 . C43 . C44 . 110.5(8) yes
N6 . C44 . C39 . 109.1(8) yes
N6 . C44 . C43 . 111.9(8) yes
C39 . C44 . C43 . 112.0(8) yes
N6 . C45 . C2 . 113.8(8) yes
O4 . C46 . O5 . 122.1(10) yes
O4 . C46 . C47 . 120.7(11) yes
O5 . C46 . C47 . 117.2(9) yes
Cl3 . C48 . Cl4 . 109.6(6) yes
Cl3 . C48 . Cl5 . 109.3(7) yes
Cl4 . C48 . Cl5 . 111.0(6) yes
Cl6 . C49 . Cl7 . 108.0(7) yes
Cl6 . C49 . Cl8 . 108.9(8) yes
Cl7 . C49 . Cl8 . 106.8(7) yes
Cl9 . C50 . Cl10 . 109.7(7) yes
Cl9 . C50 . Cl11 . 109.6(7) yes
Cl10 . C50 . Cl11 . 111.9(8) yes

loop_
_geom_bond_atom_site_label_1
_geom_bond_site_symmetry_1
_geom_bond_atom_site_label_2
_geom_bond_site_symmetry_2
_geom_bond_distance
_geom_bond_publ_flag
Zn1 . O1 . 1.985(6) yes
Zn1 . O2 . 1.973(6) yes
Zn1 . O4 . 2.147(7) yes
Zn1 . N1 . 2.040(7) yes
Zn1 . N2 . 2.123(7) yes
Zn2 . O2 . 1.961(6) yes
Zn2 . O3 . 2.070(6) yes
Zn2 . O5 . 2.057(7) yes
Zn2 . N3 . 2.125(7) yes
Zn2 . N4 . 2.122(7) yes
Zn3 . O1 . 1.910(6) yes
Zn3 . O3 . 1.905(6) yes
Zn3 . N5 . 2.077(8) yes
Zn3 . N6 . 2.036(8) yes
Cl1 . O6 . 1.457(8) yes
Cl1 . O7 . 1.433(8) yes
Cl1 . O8 . 1.409(9) yes
Cl1 . O9 . 1.411(8) yes
Cl2 . O10 . 1.445(9) yes
Cl2 . O11 . 1.435(8) yes
Cl2 . O12 . 1.430(9) yes
Cl2 . O13 . 1.379(9) yes
Cl3 . C48 . 1.781(12) yes
Cl4 . C48 . 1.744(12) yes
Cl5 . C48 . 1.759(11) yes
Cl6 . C49 . 1.773(14) yes
Cl7 . C49 . 1.822(14) yes
Cl8 . C49 . 1.738(14) yes
Cl9 . C50 . 1.802(14) yes
Cl10 . C50 . 1.751(12) yes
Cl11 . C50 . 1.692(14) yes
O1 . C1 . 1.36(1) yes
O2 . C16 . 1.39(1) yes
O3 . C31 . 1.36(1) yes
O4 . C46 . 1.272(12) yes
O5 . C46 . 1.268(13) yes
N1 . C8 . 1.532(11) yes
N1 . C9 . 1.511(12) yes
N2 . C14 . 1.485(11) yes
N2 . C15 . 1.499(11) yes
N3 . C23 . 1.486(11) yes
N3 . C24 . 1.507(11) yes
N4 . C29 . 1.518(11) yes
N4 . C30 . 1.494(11) yes
N5 . C38 . 1.539(13) yes
N5 . C39 . 1.469(11) yes
N6 . C44 . 1.484(11) yes
N6 . C45 . 1.507(11) yes
C1 . C2 . 1.404(12) yes
C1 . C6 . 1.422(12) yes
C2 . C3 . 1.407(13) yes
C2 . C45 . 1.517(12) yes
C3 . C4 . 1.401(13) yes
C4 . C5 . 1.408(14) yes
C4 . C7 . 1.525(12) yes
C5 . C6 . 1.397(12) yes
C6 . C8 . 1.495(13) yes
C9 . C10 . 1.528(12) yes
C9 . C14 . 1.558(12) yes
C10 . C11 . 1.544(15) yes
C11 . C12 . 1.520(15) yes
C12 . C13 . 1.558(13) yes
C13 . C14 . 1.525(14) yes
C15 . C17 . 1.516(13) yes
C16 . C17 . 1.391(13) yes
C16 . C21 . 1.370(13) yes
C17 . C18 . 1.407(12) yes
C18 . C19 . 1.365(14) yes
C19 . C20 . 1.383(14) yes
C19 . C22 . 1.532(12) yes
C20 . C21 . 1.433(12) yes
C21 . C23 . 1.514(13) yes
C24 . C25 . 1.526(13) yes
C24 . C29 . 1.558(12) yes
C25 . C26 . 1.561(13) yes
C26 . C27 . 1.543(14) yes
C27 . C28 . 1.538(15) yes
C28 . C29 . 1.574(12) yes
C30 . C32 . 1.492(12) yes
C31 . C32 . 1.449(12) yes
C31 . C36 . 1.393(12) yes
C32 . C33 . 1.391(13) yes
C33 . C34 . 1.397(14) yes
C34 . C35 . 1.390(14) yes
C34 . C37 . 1.492(15) yes
C35 . C36 . 1.435(13) yes
C36 . C38 . 1.520(13) yes
C39 . C40 . 1.525(12) yes
C39 . C44 . 1.525(13) yes
C40 . C41 . 1.564(13) yes
C41 . C42 . 1.547(16) yes
C42 . C43 . 1.560(14) yes
C43 . C44 . 1.512(13) yes
C46 . C47 . 1.524(15) yes

loop_
_geom_contact_atom_site_label_1
_geom_contact_site_symmetry_1
_geom_contact_atom_site_label_2
_geom_contact_site_symmetry_2
_geom_contact_distance
_geom_contact_publ_flag
Zn1 . Zn2 . 3.3478(14) yes
Zn1 . Zn3 . 3.2976(14) yes
Zn1 . O1 . 1.985(6) yes
Zn1 . O2 . 1.973(6) yes
Zn1 . O4 . 2.147(7) yes
Zn1 . N1 . 2.040(7) yes
Zn1 . N2 . 2.123(7) yes
Zn1 . C1 . 2.966(9) yes
Zn1 . C6 . 3.265(8) yes
Zn1 . C8 . 2.894(9) yes
Zn1 . C9 . 2.924(9) yes
Zn1 . C14 . 2.92(1) yes
Zn1 . C15 . 3.046(9) yes
Zn1 . C16 . 2.941(8) yes
Zn1 . C17 . 3.316(9) yes
Zn1 . C46 . 3.256(9) yes
Zn2 . Zn3 . 3.5684(15) yes
Zn2 . O2 . 1.961(6) yes
Zn2 . O3 . 2.070(6) yes
Zn2 . O4 . 3.070(7) yes
Zn2 . O5 . 2.057(7) yes
Zn2 . N3 . 2.125(7) yes
Zn2 . N4 . 2.122(7) yes
Zn2 . C16 . 2.938(8) yes
Zn2 . C21 . 3.305(9) yes
Zn2 . C23 . 2.986(9) yes
Zn2 . C24 . 2.992(9) yes
Zn2 . C29 . 2.907(8) yes
Zn2 . C30 . 3.032(9) yes
Zn2 . C31 . 2.836(9) yes
Zn2 . C32 . 3.208(9) yes
Zn2 . C46 . 2.913(12) yes
Zn3 . O1 . 1.910(6) yes
Zn3 . O3 . 1.905(6) yes
Zn3 . O4 . 3.098(8) yes
Zn3 . O10 . 3.120(12) yes
Zn3 . N5 . 2.077(8) yes
Zn3 . N6 . 2.036(8) yes
Zn3 . C1 . 2.836(9) yes
Zn3 . C2 . 3.212(8) yes
Zn3 . C31 . 2.830(8) yes
Zn3 . C36 . 3.230(9) yes
Zn3 . C38 . 2.966(11) yes
Zn3 . C39 . 2.810(9) yes
Zn3 . C44 . 2.87(1) yes
Zn3 . C45 . 2.96(1) yes
Cl1 . O6 . 1.457(8) yes
Cl1 . O7 . 1.433(8) yes
Cl1 . O8 . 1.409(9) yes
Cl1 . O9 . 1.411(8) yes
Cl1 . C7 3_756 3.55(1) yes
Cl2 . O10 . 1.445(9) yes
Cl2 . O11 . 1.435(8) yes
Cl2 . O12 . 1.430(9) yes
Cl2 . O13 . 1.379(9) yes
Cl3 . Cl4 . 2.881(5) yes
Cl3 . Cl5 . 2.888(4) yes
Cl3 . O13 2_556 3.287(13) yes
Cl3 . C17 2_556 3.500(9) yes
Cl3 . C28 1_655 3.58(1) yes
Cl3 . C48 . 1.781(12) yes
Cl4 . Cl5 . 2.887(5) yes
Cl4 . O13 . 3.472(15) yes
Cl4 . C48 . 1.744(12) yes
Cl5 . Cl10 4_754 3.554(5) yes
Cl5 . C48 . 1.759(11) yes
Cl6 . Cl7 . 2.908(6) yes
Cl6 . Cl8 . 2.856(7) yes
Cl6 . O6 . 3.412(9) yes
Cl6 . C49 . 1.773(14) yes
Cl7 . Cl8 . 2.859(6) yes
Cl7 . C49 . 1.822(14) yes
Cl8 . C49 . 1.738(14) yes
Cl9 . Cl10 . 2.905(6) yes
Cl9 . Cl11 . 2.855(6) yes
Cl9 . C50 . 1.802(14) yes
Cl10 . Cl11 . 2.853(5) yes
Cl10 . C26 3_646 3.567(11) yes
Cl10 . C50 . 1.751(12) yes
Cl11 . C34 4_655 3.56(1) yes
Cl11 . C50 . 1.692(14) yes
O1 . O2 . 3.441(8) yes
O1 . O3 . 3.265(8) yes
O1 . O4 . 2.70(1) yes
O1 . O10 . 3.284(14) yes
O1 . N1 . 3.033(9) yes
O1 . N2 . 3.195(9) yes
O1 . N5 . 3.58(1) yes
O1 . N6 . 2.950(9) yes
O1 . C1 . 1.36(1) yes
O1 . C2 . 2.39(1) yes
O1 . C6 . 2.40(1) yes
O1 . C8 . 2.92(1) yes
O1 . C45 . 2.880(12) yes
O2 . O3 . 3.254(8) yes
O2 . O4 . 2.878(9) yes
O2 . O5 . 3.142(9) yes
O2 . O10 . 3.410(11) yes
O2 . N2 . 2.937(9) yes
O2 . N3 . 3.010(9) yes
O2 . N4 . 3.467(8) yes
O2 . C15 . 2.846(11) yes
O2 . C16 . 1.39(1) yes
O2 . C17 . 2.385(11) yes
O2 . C21 . 2.40(1) yes
O2 . C23 . 2.900(11) yes
O2 . C46 . 3.350(11) yes
O3 . O4 . 3.231(9) yes
O3 . O5 . 2.869(9) yes
O3 . O10 . 3.086(11) yes
O3 . N4 . 2.947(9) yes
O3 . N5 . 3.025(9) yes
O3 . N6 . 3.57(1) yes
O3 . C30 . 2.773(11) yes
O3 . C31 . 1.36(1) yes
O3 . C32 . 2.394(11) yes
O3 . C36 . 2.42(1) yes
O3 . C38 . 2.960(11) yes
O3 . C46 . 3.333(13) yes
O4 . O5 . 2.22(1) yes
O4 . O8 . 3.290(12) yes
O4 . N1 . 3.04(1) yes
O4 . C8 . 3.167(12) yes
O4 . C46 . 1.272(12) yes
O4 . C47 . 2.433(15) yes
O5 . O14 1_455 2.71(1) yes
O5 . N3 . 2.815(9) yes
O5 . C23 . 3.418(11) yes
O5 . C31 . 3.313(11) yes
O5 . C46 . 1.268(13) yes
O5 . C47 . 2.387(13) yes
O6 . O7 . 2.348(11) yes
O6 . O8 . 2.347(12) yes
O6 . O9 . 2.351(11) yes
O6 . N1 . 3.00(1) yes
O6 . C7 3_756 3.290(13) yes
O6 . C10 . 3.488(12) yes
O6 . C49 . 3.076(15) yes
O7 . O8 . 2.325(12) yes
O7 . O9 . 2.325(12) yes
O7 . C11 1_455 3.475(14) yes
O7 . C22 3_646 3.242(14) yes
O7 . C47 . 3.526(16) yes
O7 . C49 . 3.234(16) yes
O8 . O9 . 2.288(11) yes
O8 . C7 3_756 3.352(13) yes
O8 . C12 1_455 3.586(16) yes
O8 . C46 . 3.215(13) yes
O8 . C47 . 3.278(15) yes
O9 . N5 3_656 3.138(11) yes
O9 . C7 3_756 3.445(13) yes
O9 . C11 1_455 3.397(13) yes
O9 . C12 1_455 3.563(14) yes
O9 . C38 3_656 3.075(12) yes
O9 . C40 3_656 3.471(13) yes
O10 . O11 . 2.339(13) yes
O10 . O12 . 2.290(13) yes
O10 . O13 . 2.309(16) yes
O10 . O14 . 3.392(12) yes
O10 . N6 . 3.523(15) yes
O10 . C15 . 3.423(13) yes
O11 . O12 . 2.362(13) yes
O11 . O13 . 2.329(14) yes
O11 . O14 . 2.869(11) yes
O11 . C33 1_655 3.382(13) yes
O11 . C34 1_655 3.526(13) yes
O12 . O13 . 2.301(12) yes
O12 . N6 . 3.001(11) yes
O12 . C45 . 3.536(12) yes
O12 . C50 4_654 3.190(15) yes
O13 . C27 2_556 3.465(14) yes
O13 . C28 2_556 3.528(13) yes
O14 . N2 . 2.93(1) yes
O14 . N3 1_655 3.07(1) yes
O14 . C15 . 3.273(11) yes
N1 . N2 . 2.79(1) yes
N1 . C1 . 3.174(11) yes
N1 . C6 . 2.527(11) yes
N1 . C8 . 1.532(11) yes
N1 . C9 . 1.511(12) yes
N1 . C10 . 2.532(11) yes
N1 . C14 . 2.511(12) yes
N2 . C9 . 2.438(11) yes
N2 . C13 . 2.522(12) yes
N2 . C14 . 1.485(11) yes
N2 . C15 . 1.499(11) yes
N2 . C16 . 3.111(11) yes
N2 . C17 . 2.506(11) yes
N3 . N4 . 2.81(1) yes
N3 . C16 . 3.121(11) yes
N3 . C21 . 2.523(11) yes
N3 . C23 . 1.486(11) yes
N3 . C24 . 1.507(11) yes
N3 . C25 . 2.514(11) yes
N3 . C29 . 2.46(1) yes
N4 . C24 . 2.466(11) yes
N4 . C28 . 2.565(11) yes
N4 . C29 . 1.518(11) yes
N4 . C30 . 1.494(11) yes
N4 . C31 . 3.118(11) yes
N4 . C32 . 2.474(11) yes
N4 . C33 . 3.547(12) yes
N5 . N6 . 2.791(11) yes
N5 . C31 . 3.100(11) yes
N5 . C36 . 2.521(11) yes
N5 . C38 . 1.539(13) yes
N5 . C39 . 1.469(11) yes
N5 . C40 . 2.509(11) yes
N5 . C44 . 2.435(12) yes
N6 . C1 . 3.125(11) yes
N6 . C2 . 2.53(1) yes
N6 . C39 . 2.451(12) yes
N6 . C43 . 2.482(12) yes
N6 . C44 . 1.484(11) yes
N6 . C45 . 1.507(11) yes
C1 . C2 . 1.404(12) yes
C1 . C3 . 2.418(13) yes
C1 . C4 . 2.815(13) yes
C1 . C5 . 2.411(12) yes
C1 . C6 . 1.422(12) yes
C1 . C8 . 2.569(12) yes
C1 . C45 . 2.556(13) yes
C2 . C3 . 1.407(13) yes
C2 . C4 . 2.451(12) yes
C2 . C5 . 2.802(12) yes
C2 . C6 . 2.465(12) yes
C2 . C44 . 3.269(12) yes
C2 . C45 . 1.517(12) yes
C3 . C4 . 1.401(13) yes
C3 . C5 . 2.409(13) yes
C3 . C6 . 2.820(13) yes
C3 . C7 . 2.555(13) yes
C3 . C45 . 2.519(13) yes
C4 . C5 . 1.408(14) yes
C4 . C6 . 2.460(13) yes
C4 . C7 . 1.525(12) yes
C4 . C47 1_655 3.447(16) yes
C5 . C6 . 1.397(12) yes
C5 . C7 . 2.544(13) yes
C5 . C8 . 2.492(14) yes
C6 . C8 . 1.495(13) yes
C6 . C9 . 3.016(12) yes
C7 . C47 1_655 3.550(15) yes
C8 . C9 . 2.529(13) yes
C8 . C10 . 3.285(13) yes
C9 . C10 . 1.528(12) yes
C9 . C11 . 2.491(13) yes
C9 . C12 . 2.960(14) yes
C9 . C13 . 2.498(13) yes
C9 . C14 . 1.558(12) yes
C10 . C11 . 1.544(15) yes
C10 . C12 . 2.548(15) yes
C10 . C13 . 2.954(14) yes
C10 . C14 . 2.544(11) yes
C11 . C12 . 1.520(15) yes
C11 . C13 . 2.494(14) yes
C11 . C14 . 2.944(13) yes
C12 . C13 . 1.558(13) yes
C12 . C14 . 2.548(13) yes
C13 . C14 . 1.525(14) yes
C13 . C15 . 3.146(13) yes
C14 . C15 . 2.515(12) yes
C14 . C17 . 3.131(13) yes
C15 . C16 . 2.539(13) yes
C15 . C17 . 1.516(13) yes
C15 . C18 . 2.525(13) yes
C16 . C17 . 1.391(13) yes
C16 . C18 . 2.408(12) yes
C16 . C19 . 2.792(12) yes
C16 . C20 . 2.416(12) yes
C16 . C21 . 1.370(13) yes
C16 . C23 . 2.531(13) yes
C17 . C18 . 1.407(12) yes
C17 . C19 . 2.420(12) yes
C17 . C20 . 2.784(13) yes
C17 . C21 . 2.403(13) yes
C18 . C19 . 1.365(14) yes
C18 . C20 . 2.374(13) yes
C18 . C21 . 2.774(13) yes
C18 . C22 . 2.528(13) yes
C18 . C48 2_456 3.480(13) yes
C19 . C20 . 1.383(14) yes
C19 . C21 . 2.440(12) yes
C19 . C22 . 1.532(12) yes
C19 . C48 2_456 3.442(13) yes
C20 . C21 . 1.433(12) yes
C20 . C22 . 2.514(14) yes
C20 . C23 . 2.529(13) yes
C21 . C23 . 1.514(13) yes
C21 . C24 . 3.158(13) yes
C23 . C24 . 2.525(12) yes
C23 . C25 . 3.232(12) yes
C24 . C25 . 1.526(13) yes
C24 . C26 . 2.531(13) yes
C24 . C27 . 2.959(13) yes
C24 . C28 . 2.563(13) yes
C24 . C29 . 1.558(12) yes
C25 . C26 . 1.561(13) yes
C25 . C27 . 2.530(13) yes
C25 . C28 . 2.985(14) yes
C25 . C29 . 2.536(13) yes
C26 . C27 . 1.543(14) yes
C26 . C28 . 2.533(15) yes
C26 . C29 . 2.974(13) yes
C27 . C28 . 1.538(15) yes
C27 . C29 . 2.528(12) yes
C28 . C29 . 1.574(12) yes
C28 . C30 . 3.113(13) yes
C29 . C30 . 2.539(12) yes
C29 . C32 . 3.151(12) yes
C30 . C31 . 2.523(12) yes
C30 . C32 . 1.492(12) yes
C30 . C33 . 2.540(14) yes
C31 . C32 . 1.449(12) yes
C31 . C33 . 2.436(12) yes
C31 . C34 . 2.833(12) yes
C31 . C35 . 2.433(13) yes
C31 . C36 . 1.393(12) yes
C31 . C38 . 2.557(13) yes
C32 . C33 . 1.391(13) yes
C32 . C34 . 2.447(13) yes
C32 . C35 . 2.812(13) yes
C32 . C36 . 2.464(12) yes
C33 . C34 . 1.397(14) yes
C33 . C35 . 2.394(13) yes
C33 . C36 . 2.807(12) yes
C33 . C37 . 2.492(17) yes
C34 . C35 . 1.390(14) yes
C34 . C36 . 2.466(13) yes
C34 . C37 . 1.492(15) yes
C35 . C36 . 1.435(13) yes
C35 . C37 . 2.525(15) yes
C35 . C38 . 2.537(13) yes
C36 . C38 . 1.520(13) yes
C36 . C39 . 3.048(13) yes
C38 . C39 . 2.546(14) yes
C38 . C40 . 3.166(13) yes
C39 . C40 . 1.525(12) yes
C39 . C41 . 2.552(13) yes
C39 . C42 . 2.966(14) yes
C39 . C43 . 2.516(14) yes
C39 . C44 . 1.525(13) yes
C40 . C41 . 1.564(13) yes
C40 . C42 . 2.518(15) yes
C40 . C43 . 2.939(15) yes
C40 . C44 . 2.507(13) yes
C41 . C42 . 1.547(16) yes
C41 . C43 . 2.535(15) yes
C41 . C44 . 2.966(13) yes
C42 . C43 . 1.560(14) yes
C42 . C44 . 2.523(14) yes
C43 . C44 . 1.512(13) yes
C43 . C45 . 3.221(13) yes
C44 . C45 . 2.545(12) yes
C46 . C47 . 1.524(15) yes

loop_
_geom_torsion_atom_site_label_1
_geom_torsion_site_symmetry_1
_geom_torsion_atom_site_label_2
_geom_torsion_site_symmetry_2
_geom_torsion_atom_site_label_3
_geom_torsion_site_symmetry_3
_geom_torsion_atom_site_label_4
_geom_torsion_site_symmetry_4
_geom_torsion
_geom_torsion_publ_flag
O2 . Zn1 . O1 . Zn3 . -27.7(11) yes
O2 . Zn1 . O1 . C1 . 167.5(9) yes
O4 . Zn1 . O1 . Zn3 . 55.5(8) yes
O4 . Zn1 . O1 . C1 . -109.3(11) yes
N1 . Zn1 . O1 . Zn3 . 147.7(7) yes
N1 . Zn1 . O1 . C1 . -17.1(13) yes
N2 . Zn1 . O1 . Zn3 . -126.8(8) yes
N2 . Zn1 . O1 . C1 . 68.3(12) yes
O1 . Zn1 . O2 . Zn2 . 43.3(11) yes
O1 . Zn1 . O2 . C16 . -146.4(9) yes
O4 . Zn1 . O2 . Zn2 . -36.1(9) yes
O4 . Zn1 . O2 . C16 . 134.2(10) yes
N1 . Zn1 . O2 . Zn2 . -129.5(12) yes
N1 . Zn1 . O2 . C16 . 40.9(18) yes
N2 . Zn1 . O2 . Zn2 . 148.2(7) yes
N2 . Zn1 . O2 . C16 . -41.4(11) yes
O1 . Zn1 . O4 . C46 . -132.8(19) yes
O2 . Zn1 . O4 . C46 . -11.4(20) yes
N1 . Zn1 . O4 . C46 . 129.8(19) yes
N2 . Zn1 . O4 . C46 . 79.5(12) yes
O1 . Zn1 . N1 . C8 . -26.6(11) yes
O1 . Zn1 . N1 . C9 . 95.9(10) yes
O2 . Zn1 . N1 . C8 . 147.1(11) yes
O2 . Zn1 . N1 . C9 . -90.4(14) yes
O4 . Zn1 . N1 . C8 . 55.4(11) yes
O4 . Zn1 . N1 . C9 . 177.9(10) yes
N2 . Zn1 . N1 . C8 . -128.0(10) yes
N2 . Zn1 . N1 . C9 . -5.4(11) yes
O1 . Zn1 . N2 . C14 . -119.7(10) yes
O1 . Zn1 . N2 . C15 . 112.8(11) yes
O2 . Zn1 . N2 . C14 . 118.4(10) yes
O2 . Zn1 . N2 . C15 . -9.2(11) yes
O4 . Zn1 . N2 . C14 . 27.6(13) yes
O4 . Zn1 . N2 . C15 . -100.0(12) yes
N1 . Zn1 . N2 . C14 . -23.0(11) yes
N1 . Zn1 . N2 . C15 . -150.6(11) yes
O3 . Zn2 . O2 . Zn1 . -36.9(9) yes
O3 . Zn2 . O2 . C16 . 152.9(9) yes
O5 . Zn2 . O2 . Zn1 . 55.2(9) yes
O5 . Zn2 . O2 . C16 . -115.1(10) yes
N3 . Zn2 . O2 . Zn1 . 140.7(7) yes
N3 . Zn2 . O2 . C16 . -29.5(12) yes
N4 . Zn2 . O2 . Zn1 . -135.1(8) yes
N4 . Zn2 . O2 . C16 . 54.6(13) yes
O2 . Zn2 . O3 . Zn3 . 24.1(11) yes
O2 . Zn2 . O3 . C31 . -177.5(9) yes
O5 . Zn2 . O3 . Zn3 . -78.7(10) yes
O5 . Zn2 . O3 . C31 . 79.6(10) yes
N3 . Zn2 . O3 . Zn3 . -149.7(18) yes
N3 . Zn2 . O3 . C31 . 8.7(27) yes
N4 . Zn2 . O3 . Zn3 . 141.4(9) yes
N4 . Zn2 . O3 . C31 . -60.2(10) yes
O2 . Zn2 . O5 . C46 . -34.2(14) yes
O3 . Zn2 . O5 . C46 . 73.5(12) yes
N3 . Zn2 . O5 . C46 . -127.8(12) yes
N4 . Zn2 . O5 . C46 . 160.2(13) yes
O2 . Zn2 . N3 . C23 . -16.8(11) yes
O2 . Zn2 . N3 . C24 . 110.9(10) yes
O3 . Zn2 . N3 . C23 . 157.2(18) yes
O3 . Zn2 . N3 . C24 . -75.1(23) yes
O5 . Zn2 . N3 . C23 . 85.6(11) yes
O5 . Zn2 . N3 . C24 . -146.7(10) yes
N4 . Zn2 . N3 . C23 . -132.6(11) yes
N4 . Zn2 . N3 . C24 . -4.9(11) yes
O2 . Zn2 . N4 . C29 . -117.8(10) yes
O2 . Zn2 . N4 . C30 . 116.5(11) yes
O3 . Zn2 . N4 . C29 . 132.8(10) yes
O3 . Zn2 . N4 . C30 . 7.1(11) yes
O5 . Zn2 . N4 . C29 . 46.5(17) yes
O5 . Zn2 . N4 . C30 . -79.2(16) yes
N3 . Zn2 . N4 . C29 . -26.1(10) yes
N3 . Zn2 . N4 . C30 . -151.8(11) yes
O3 . Zn3 . O1 . Zn1 . 11.4(11) yes
O3 . Zn3 . O1 . C1 . 177.0(9) yes
N5 . Zn3 . O1 . Zn1 . -116.9(10) yes
N5 . Zn3 . O1 . C1 . 48.7(15) yes
N6 . Zn3 . O1 . Zn1 . 153.6(7) yes
N6 . Zn3 . O1 . C1 . -40.8(12) yes
O1 . Zn3 . O3 . Zn2 . -11.7(12) yes
O1 . Zn3 . O3 . C31 . -168.3(9) yes
N5 . Zn3 . O3 . Zn2 . 129.3(8) yes
N5 . Zn3 . O3 . C31 . -27.3(12) yes
N6 . Zn3 . O3 . Zn2 . -139.3(9) yes
N6 . Zn3 . O3 . C31 . 64.1(15) yes
O1 . Zn3 . N5 . C38 . 116.2(12) yes
O1 . Zn3 . N5 . C39 . -120.0(11) yes
O3 . Zn3 . N5 . C38 . -19.1(12) yes
O3 . Zn3 . N5 . C39 . 104.7(10) yes
N6 . Zn3 . N5 . C38 . -148.8(11) yes
N6 . Zn3 . N5 . C39 . -25.0(11) yes
O1 . Zn3 . N6 . C44 . 124.2(10) yes
O1 . Zn3 . N6 . C45 . -6.1(12) yes
O3 . Zn3 . N6 . C44 . -100.7(13) yes
O3 . Zn3 . N6 . C45 . 128.9(11) yes
N5 . Zn3 . N6 . C44 . -3.1(11) yes
N5 . Zn3 . N6 . C45 . -133.4(11) yes
Zn1 . O1 . C1 . C2 . -149.7(7) yes
Zn1 . O1 . C1 . C6 . 29.4(12) yes
Zn3 . O1 . C1 . C2 . 45.9(11) yes
Zn3 . O1 . C1 . C6 . -135.0(8) yes
Zn1 . O2 . C16 . C17 . 48.6(11) yes
Zn1 . O2 . C16 . C21 . -129.1(9) yes
Zn2 . O2 . C16 . C17 . -141.6(8) yes
Zn2 . O2 . C16 . C21 . 40.8(12) yes
Zn2 . O3 . C31 . C32 . 59.7(10) yes
Zn2 . O3 . C31 . C36 . -120.5(10) yes
Zn3 . O3 . C31 . C32 . -139.8(8) yes
Zn3 . O3 . C31 . C36 . 40.0(12) yes
Zn1 . O4 . C46 . O5 . 35.8(18) yes
Zn1 . O4 . C46 . C47 . -143.4(9) yes
Zn2 . O5 . C46 . O4 . -4.9(15) yes
Zn2 . O5 . C46 . C47 . 174.3(9) yes
Zn1 . N1 . C8 . C6 . 62.6(10) yes
C9 . N1 . C8 . C6 . -58.4(15) yes
Zn1 . N1 . C9 . C10 . 156.6(8) yes
Zn1 . N1 . C9 . C14 . 32.2(10) yes
C8 . N1 . C9 . C10 . -83.9(14) yes
C8 . N1 . C9 . C14 . 151.7(11) yes
Zn1 . N2 . C14 . C9 . 45.1(10) yes
Zn1 . N2 . C14 . C13 . 164.3(9) yes
C15 . N2 . C14 . C9 . 171.8(11) yes
C15 . N2 . C14 . C13 . -69.0(15) yes
Zn1 . N2 . C15 . C17 . 53.0(11) yes
C14 . N2 . C15 . C17 . -70.3(15) yes
Zn2 . N3 . C23 . C21 . 55.9(11) yes
C24 . N3 . C23 . C21 . -68.8(15) yes
Zn2 . N3 . C24 . C25 . 155.5(8) yes
Zn2 . N3 . C24 . C29 . 34.3(10) yes
C23 . N3 . C24 . C25 . -79.5(15) yes
C23 . N3 . C24 . C29 . 159.4(11) yes
Zn2 . N4 . C29 . C24 . 52.1(9) yes
Zn2 . N4 . C29 . C28 . 172.3(8) yes
C30 . N4 . C29 . C24 . 176.5(11) yes
C30 . N4 . C29 . C28 . -63.3(15) yes
Zn2 . N4 . C30 . C32 . 47.0(11) yes
C29 . N4 . C30 . C32 . -73.1(14) yes
Zn3 . N5 . C38 . C36 . 56.2(11) yes
C39 . N5 . C38 . C36 . -60.1(15) yes
Zn3 . N5 . C39 . C40 . 172.0(8) yes
Zn3 . N5 . C39 . C44 . 48.2(9) yes
C38 . N5 . C39 . C40 . -68.5(15) yes
C38 . N5 . C39 . C44 . 167.7(11) yes
Zn3 . N6 . C44 . C39 . 30.2(10) yes
Zn3 . N6 . C44 . C43 . 154.7(8) yes
C45 . N6 . C44 . C39 . 158.1(11) yes
C45 . N6 . C44 . C43 . -77.4(15) yes
Zn3 . N6 . C45 . C2 . 47.8(11) yes
C44 . N6 . C45 . C2 . -78.2(15) yes
O1 . C1 . C2 . C3 . 177.4(9) yes
O1 . C1 . C2 . C45 . 4.9(15) yes
C6 . C1 . C2 . C3 . -1.7(17) yes
C6 . C1 . C2 . C45 . -174.2(11) yes
O1 . C1 . C6 . C5 . -175.7(9) yes
O1 . C1 . C6 . C8 . 8.0(16) yes
C2 . C1 . C6 . C5 . 3.3(17) yes
C2 . C1 . C6 . C8 . -173.0(11) yes
C1 . C2 . C3 . C4 . -0.6(19) yes
C45 . C2 . C3 . C4 . 172.1(12) yes
C1 . C2 . C45 . N6 . -56.9(16) yes
C3 . C2 . C45 . N6 . 130.6(13) yes
C2 . C3 . C4 . C5 . 1.2(18) yes
C2 . C3 . C4 . C7 . -177.2(11) yes
C3 . C4 . C5 . C6 . 0.6(19) yes
C7 . C4 . C5 . C6 . 179.0(11) yes
C4 . C5 . C6 . C1 . -2.8(19) yes
C4 . C5 . C6 . C8 . 173.7(11) yes
C1 . C6 . C8 . N1 . -61.2(16) yes
C5 . C6 . C8 . N1 . 122.6(13) yes
N1 . C9 . C10 . C11 . 177.6(10) yes
C14 . C9 . C10 . C11 . -58.6(15) yes
N1 . C9 . C14 . N2 . -52.0(12) yes
N1 . C9 . C14 . C13 . -174.7(10) yes
C10 . C9 . C14 . N2 . -177.4(11) yes
C10 . C9 . C14 . C13 . 59.8(15) yes
C9 . C10 . C11 . C12 . 58.8(16) yes
C10 . C11 . C12 . C13 . -57.8(16) yes
C11 . C12 . C13 . C14 . 58.4(16) yes
C12 . C13 . C14 . N2 . -177.3(11) yes
C12 . C13 . C14 . C9 . -59.1(15) yes
N2 . C15 . C17 . C16 . -61.0(15) yes
N2 . C15 . C17 . C18 . 123.3(12) yes
O2 . C16 . C17 . C15 . 5.8(15) yes
O2 . C16 . C17 . C18 . -178.5(9) yes
C21 . C16 . C17 . C15 . -176.6(11) yes
C21 . C16 . C17 . C18 . -0.8(18) yes
O2 . C16 . C21 . C20 . 180.0(9) yes
O2 . C16 . C21 . C23 . 3.1(15) yes
C17 . C16 . C21 . C20 . 2.4(18) yes
C17 . C16 . C21 . C23 . -174.5(11) yes
C15 . C17 . C18 . C19 . 175.1(11) yes
C16 . C17 . C18 . C19 . -0.7(18) yes
C17 . C18 . C19 . C20 . 0.6(18) yes
C17 . C18 . C19 . C22 . 178.5(11) yes
C18 . C19 . C20 . C21 . 1.0(18) yes
C22 . C19 . C20 . C21 . -177.0(12) yes
C19 . C20 . C21 . C16 . -2.5(18) yes
C19 . C20 . C21 . C23 . 174.5(11) yes
C16 . C21 . C23 . N3 . -58.0(16) yes
C20 . C21 . C23 . N3 . 125.0(12) yes
N3 . C24 . C25 . C26 . -177.2(10) yes
C29 . C24 . C25 . C26 . -58.3(14) yes
N3 . C24 . C29 . N4 . -58.2(11) yes
N3 . C24 . C29 . C28 . -179.8(10) yes
C25 . C24 . C29 . N4 . 179.8(11) yes
C25 . C24 . C29 . C28 . 58.1(15) yes
C24 . C25 . C26 . C27 . 59.0(15) yes
C25 . C26 . C27 . C28 . -60.6(15) yes
C26 . C27 . C28 . C29 . 60.3(16) yes
C27 . C28 . C29 . N4 . -176.6(11) yes
C27 . C28 . C29 . C24 . -58.3(15) yes
N4 . C30 . C32 . C31 . -68.5(14) yes
N4 . C30 . C32 . C33 . 115.4(13) yes
O3 . C31 . C32 . C30 . 6.8(15) yes
O3 . C31 . C32 . C33 . -176.9(10) yes
C36 . C31 . C32 . C30 . -173.0(11) yes
C36 . C31 . C32 . C33 . 3.3(18) yes
O3 . C31 . C36 . C35 . 177.3(9) yes
O3 . C31 . C36 . C38 . 3.1(16) yes
C32 . C31 . C36 . C35 . -2.9(18) yes
C32 . C31 . C36 . C38 . -177.1(11) yes
C30 . C32 . C33 . C34 . 174.3(12) yes
C31 . C32 . C33 . C34 . -1.8(19) yes
C32 . C33 . C34 . C35 . 0.0(19) yes
C32 . C33 . C34 . C37 . -179.6(13) yes
C33 . C34 . C35 . C36 . 0.3(19) yes
C37 . C34 . C35 . C36 . 180.0(13) yes
C34 . C35 . C36 . C31 . 1.1(19) yes
C34 . C35 . C36 . C38 . 175.6(12) yes
C31 . C36 . C38 . N5 . -57.5(16) yes
C35 . C36 . C38 . N5 . 128.2(12) yes
N5 . C39 . C40 . C41 . -179.5(10) yes
C44 . C39 . C40 . C41 . -56.6(15) yes
N5 . C39 . C44 . N6 . -54.2(13) yes
N5 . C39 . C44 . C43 . -178.6(10) yes
C40 . C39 . C44 . N6 . -180.0(11) yes
C40 . C39 . C44 . C43 . 55.6(15) yes
C39 . C40 . C41 . C42 . 59.0(15) yes
C40 . C41 . C42 . C43 . -59.3(16) yes
C41 . C42 . C43 . C44 . 59.5(16) yes
C42 . C43 . C44 . N6 . 180.0(12) yes
C42 . C43 . C44 . C39 . -57.1(16) yes
